data_7128305
loop_
_publ_author_name
'Mir, Mohammad Hedayetullah'
'Bera, Sambhunath'
'Khan, Samim'
'Maity, Suvendu'
'Sinha, Chittaranjan'
'Dutta, Basudeb'

_publ_section_title
;
 Sunlight assisted SCSC dimerization of a 1D coordination polymer impacts
 the selectivity of Pd(II) sensing in water.
;
_journal_issue 50
_journal_name_full 'Chemical communications (Cambridge, England)'
_journal_page_first 6197
_journal_page_last 6200
_journal_paper_doi 10.1039/d1cc02121d
_journal_volume 57
_journal_year 2021
_chemical_formula_moiety 'C58 H46 Cd N3 O7 S'
_chemical_formula_sum 'C58 H46 Cd N3 O7 S'
_chemical_formula_weight 1041.44
_space_group_crystal_system triclinic
_space_group_IT_number 2
_space_group_name_Hall '-P 1'
_space_group_name_H-M_alt 'P -1'
_atom_sites_solution_hydrogens geom
_audit_creation_method SHELXL-2016/6
_audit_update_record
;
2020-12-25 deposited with the CCDC.	2021-05-11 downloaded from the CCDC.
;
_cell_angle_alpha 83.286(5)
_cell_angle_beta 73.056(5)
_cell_angle_gamma 79.719(5)
_cell_formula_units_Z 2
_cell_length_a 11.0879(19)
_cell_length_b 13.986(2)
_cell_length_c 15.953(3)
_cell_measurement_reflns_used 9922
_cell_measurement_temperature 125(2)
_cell_measurement_theta_max 26.39
_cell_measurement_theta_min 2.26
_cell_volume 2323.0(7)
_computing_cell_refinement 'Bruker SAINT'
_computing_data_collection 'Bruker APEX2'
_computing_data_reduction 'Bruker SAINT'
_computing_molecular_graphics 'Bruker SHELXTL'
_computing_publication_material 'Bruker SHELXTL'
_computing_structure_refinement 'SHELXL-2016/6 (Sheldrick, 2016)'
_computing_structure_solution 'SHELXT 2014/5 (Sheldrick, 2014)'
_diffrn_ambient_temperature 125(2)
_diffrn_measured_fraction_theta_full 0.988
_diffrn_measured_fraction_theta_max 0.988
_diffrn_measurement_device_type 'Bruker APEX-II CCD'
_diffrn_measurement_method '\f and \w scans'
_diffrn_radiation_type MoK\a
_diffrn_radiation_wavelength 0.71073
_diffrn_reflns_av_R_equivalents 0.0757
_diffrn_reflns_av_unetI/netI 0.0921
_diffrn_reflns_Laue_measured_fraction_full 0.988
_diffrn_reflns_Laue_measured_fraction_max 0.988
_diffrn_reflns_limit_h_max 13
_diffrn_reflns_limit_h_min -13
_diffrn_reflns_limit_k_max 16
_diffrn_reflns_limit_k_min -16
_diffrn_reflns_limit_l_max 18
_diffrn_reflns_limit_l_min -18
_diffrn_reflns_number 18882
_diffrn_reflns_point_group_measured_fraction_full 0.988
_diffrn_reflns_point_group_measured_fraction_max 0.988
_diffrn_reflns_theta_full 24.998
_diffrn_reflns_theta_max 24.998
_diffrn_reflns_theta_min 2.258
_diffrn_source Mo
_exptl_absorpt_coefficient_mu 0.576
_exptl_absorpt_correction_type multi-scan
_exptl_crystal_colour BROWN
_exptl_crystal_density_diffrn 1.489
_exptl_crystal_description BLOCK
_exptl_crystal_F_000 1070
_exptl_crystal_size_max 0.15
_exptl_crystal_size_mid 0.13
_exptl_crystal_size_min 0.11
_exptl_transmission_factor_max 0.729
_exptl_transmission_factor_min 0.598
_refine_diff_density_max 2.496
_refine_diff_density_min -1.712
_refine_diff_density_rms 0.176
_refine_ls_extinction_method none
_refine_ls_goodness_of_fit_ref 1.036
_refine_ls_hydrogen_treatment constr
_refine_ls_matrix_type full
_refine_ls_number_parameters 633
_refine_ls_number_reflns 8090
_refine_ls_number_restraints 0
_refine_ls_restrained_S_all 1.036
_refine_ls_R_factor_all 0.0982
_refine_ls_R_factor_gt 0.0821
_refine_ls_shift/su_max 0.000
_refine_ls_shift/su_mean 0.000
_refine_ls_structure_factor_coef Fsqd
_refine_ls_weighting_details 'w=1/[\s^2^(Fo^2^)+(0.1533P)^2^+5.8765P] where P=(Fo^2^+2Fc^2^)/3'
_refine_ls_weighting_scheme calc
_refine_ls_wR_factor_gt 0.2100
_refine_ls_wR_factor_ref 0.2367
_reflns_Friedel_coverage 0.000
_reflns_number_gt 6521
_reflns_number_total 8090
_reflns_threshold_expression 'I > 2\s(I)'
_cod_data_source_file d1cc02121d2.cif
_cod_data_source_block mo_SNB2280519_0m_a
_cod_depositor_comments 'Adding full bibliography for 7128304--7128305.cif.'
_cod_original_cell_volume 2322.9(7)
_cod_database_code 7128305
_shelx_shelxl_version_number 2016/6
_shelx_space_group_comment
;
The symmetry employed for this shelxl refinement is uniquely defined
by the following loop, which should always be used as a source of
symmetry information in preference to the above space-group names.
They are only intended as comments.
;

loop_
_space_group_symop_operation_xyz
'x, y, z'
'-x, -y, -z'

loop_
_atom_site_label
_atom_site_type_symbol
_atom_site_fract_x
_atom_site_fract_y
_atom_site_fract_z
_atom_site_U_iso_or_equiv
_atom_site_adp_type
_atom_site_occupancy
_atom_site_site_symmetry_order
_atom_site_calc_flag
_atom_site_refinement_flags_posn
_atom_site_refinement_flags_adp
_atom_site_refinement_flags_occupancy
_atom_site_disorder_assembly
_atom_site_disorder_group
Cd1 Cd 0.21830(4) 0.35778(3) 0.45802(2) 0.0246(2) Uani 1 1 d . . . . .
S1 S 0.88124(13) 0.41336(11) 0.45712(9) 0.0233(3) Uani 1 1 d . . . . .
O1 O 0.4341(4) 0.3269(3) 0.4491(3) 0.0291(9) Uani 1 1 d . . . . .
O7 O 0.2045(4) 0.1924(3) 0.4543(3) 0.0314(10) Uani 1 1 d . . . . .
H7 H 0.271925 0.157891 0.460634 0.047 Uiso 1 1 calc R U . . .
O4 O 0.9971(4) 0.3812(3) 0.4841(3) 0.0343(10) Uani 1 1 d . . . . .
O6 O 0.7876(4) 0.4799(3) 0.5179(3) 0.0289(9) Uani 1 1 d . . . . .
O5 O 0.9035(4) 0.4493(3) 0.3664(3) 0.0349(10) Uani 1 1 d . . . . .
O2 O 0.4490(4) 0.1634(3) 0.4652(3) 0.0399(11) Uani 1 1 d . . . . .
O3 O 0.6437(4) 0.0578(3) 0.4947(3) 0.0409(11) Uani 1 1 d . . . . .
H3 H 0.573598 0.069894 0.482303 0.061 Uiso 1 1 calc R U . . .
N2 N 0.2605(4) 0.3902(4) 0.3079(3) 0.0244(11) Uani 1 1 d . . . . .
N1 N 0.1749(4) 0.3257(3) 0.6073(3) 0.0225(10) Uani 1 1 d . . . . .
C40 C 0.8084(5) 0.3073(4) 0.4685(4) 0.0244(12) Uani 1 1 d . . . . .
C23 C 0.3982(6) 0.4920(4) 0.0353(4) 0.0267(13) Uani 1 1 d . . . . .
H23 H 0.328337 0.520812 0.007891 0.032 Uiso 1 1 calc R U . . .
N3 N 0.2127(6) 0.1406(4) 1.2893(4) 0.0380(13) Uani 1 1 d . . . . .
H3A H 0.189511 0.144884 1.346513 0.046 Uiso 1 1 calc R U . . .
C41 C 0.6837(5) 0.3158(4) 0.4641(4) 0.0252(12) Uani 1 1 d . . . . .
H41 H 0.637054 0.378541 0.456380 0.030 Uiso 1 1 calc R U . . .
C39 C 0.8758(6) 0.2160(4) 0.4817(4) 0.0274(13) Uani 1 1 d . . . . .
H39 H 0.960864 0.210340 0.485206 0.033 Uiso 1 1 calc R U . . .
C36 C 0.6256(5) 0.2325(4) 0.4710(4) 0.0256(12) Uani 1 1 d . . . . .
C35 C 0.4915(5) 0.2433(5) 0.4619(4) 0.0272(13) Uani 1 1 d . . . . .
C25 C 0.4955(6) 0.4143(4) -0.1189(4) 0.0290(13) Uani 1 1 d . . . . .
H25 H 0.421817 0.377779 -0.093299 0.035 Uiso 1 1 calc R U . . .
C37 C 0.6945(6) 0.1415(5) 0.4847(4) 0.0302(14) Uani 1 1 d . . . . .
C20 C 0.3445(6) 0.4466(4) 0.1271(4) 0.0259(13) Uani 1 1 d . . . . .
C3 C 0.0987(6) 0.3280(4) 0.7907(4) 0.0268(13) Uani 1 1 d . . . . .
C24 C 0.5087(6) 0.4305(4) -0.0302(4) 0.0257(12) Uani 1 1 d . . . . .
H24 H 0.537646 0.367285 -0.000384 0.031 Uiso 1 1 calc R U . . .
C7 C -0.0485(6) 0.3144(5) 0.9418(4) 0.0302(13) Uani 1 1 d . . . . .
H7A H -0.107220 0.293534 0.917445 0.036 Uiso 1 1 calc R U . . .
C21 C 0.4019(6) 0.3625(4) 0.1646(4) 0.0297(13) Uani 1 1 d . . . . .
H21 H 0.471051 0.321817 0.128822 0.036 Uiso 1 1 calc R U . . .
C6 C 0.0619(6) 0.3339(4) 0.8857(4) 0.0317(14) Uani 1 1 d . . . . .
H6 H 0.121713 0.353176 0.910076 0.038 Uiso 1 1 calc R U . . .
C22 C 0.3587(6) 0.3378(5) 0.2536(4) 0.0303(13) Uani 1 1 d . . . . .
H22 H 0.401112 0.280656 0.277441 0.036 Uiso 1 1 calc R U . . .
C19 C 0.2379(6) 0.4976(5) 0.1830(4) 0.0322(14) Uani 1 1 d . . . . .
H19 H 0.190949 0.553101 0.160453 0.039 Uiso 1 1 calc R U . . .
C17 C -0.1784(6) 0.2634(4) 1.0918(4) 0.0298(13) Uani 1 1 d . . . . .
C47 C 0.3219(7) 0.1127(5) 1.0133(4) 0.0350(15) Uani 1 1 d . . . . .
H47 H 0.409231 0.090282 0.986141 0.042 Uiso 1 1 calc R U . . .
C5 C 0.0631(6) 0.2987(4) 0.6556(4) 0.0290(13) Uani 1 1 d . . . . .
H5 H 0.010154 0.278518 0.625903 0.035 Uiso 1 1 calc R U . . .
C8 C -0.0871(6) 0.3223(4) 1.0364(4) 0.0265(13) Uani 1 1 d . . . . .
C18 C 0.1995(6) 0.4678(5) 0.2720(4) 0.0315(14) Uani 1 1 d . . . . .
H18 H 0.126703 0.504264 0.308665 0.038 Uiso 1 1 calc R U . . .
C29 C 0.5947(6) 0.3347(5) -0.2572(4) 0.0309(14) Uani 1 1 d . . . . .
C4 C 0.0219(6) 0.2989(5) 0.7449(4) 0.0305(13) Uani 1 1 d . . . . .
H4 H -0.058028 0.279576 0.775943 0.037 Uiso 1 1 calc R U . . .
C28 C 0.5328(6) 0.4125(5) -0.3006(4) 0.0376(16) Uani 1 1 d . . . . .
H28 H 0.550549 0.415673 -0.362719 0.045 Uiso 1 1 calc R U . . .
C34 C 0.5754(6) 0.3334(5) -0.1650(4) 0.0278(13) Uani 1 1 d . . . . .
C30 C 0.6783(6) 0.2564(5) -0.3029(4) 0.0384(16) Uani 1 1 d . . . . .
H30 H 0.692647 0.256982 -0.364661 0.046 Uiso 1 1 calc R U . . .
C1 C 0.2491(6) 0.3506(5) 0.6506(4) 0.0308(14) Uani 1 1 d . . . . .
H1 H 0.329281 0.368232 0.617684 0.037 Uiso 1 1 calc R U . . .
C10 C -0.0782(7) 0.3933(5) 1.1666(4) 0.0362(15) Uani 1 1 d . . . . .
H10 H -0.044121 0.437235 1.191371 0.043 Uiso 1 1 calc R U . . .
C26 C 0.4283(6) 0.4845(5) -0.1630(4) 0.0332(14) Uani 1 1 d . . . . .
H26 H 0.368243 0.534274 -0.131513 0.040 Uiso 1 1 calc R U . . .
C48 C 0.2430(6) 0.1304(5) 0.9629(4) 0.0354(15) Uani 1 1 d . . . . .
H48 H 0.156272 0.153698 0.991073 0.042 Uiso 1 1 calc R U . . .
C44 C 0.2844(6) 0.1253(5) 1.1079(5) 0.0371(15) Uani 1 1 d . . . . .
C11 C -0.1644(7) 0.3377(5) 1.2200(4) 0.0374(16) Uani 1 1 d . . . . .
H11 H -0.189284 0.342918 1.281700 0.045 Uiso 1 1 calc R U . . .
C2 C 0.2160(6) 0.3523(4) 0.7407(4) 0.0298(13) Uani 1 1 d . . . . .
H2 H 0.273124 0.369839 0.768504 0.036 Uiso 1 1 calc R U . . .
C38 C 0.8204(6) 0.1329(5) 0.4897(4) 0.0340(14) Uani 1 1 d . . . . .
H38 H 0.867203 0.070515 0.498583 0.041 Uiso 1 1 calc R U . . .
C12 C -0.2163(6) 0.2732(5) 1.1842(4) 0.0347(15) Uani 1 1 d . . . . .
C32 C 0.7150(7) 0.1783(5) -0.1692(5) 0.0417(16) Uani 1 1 d . . . . .
H32 H 0.753630 0.124291 -0.139136 0.050 Uiso 1 1 calc R U . . .
C33 C 0.6373(6) 0.2529(5) -0.1228(4) 0.0346(14) Uani 1 1 d . . . . .
H33 H 0.624467 0.250687 -0.061075 0.041 Uiso 1 1 calc R U . . .
C52 C 0.3402(7) 0.0965(5) 0.6860(5) 0.0386(15) Uani 1 1 d . . . . .
H52 H 0.362610 0.091097 0.624396 0.046 Uiso 1 1 calc R U . . .
C42 C 0.3143(7) 0.0795(5) 1.2507(5) 0.0403(16) Uani 1 1 d . . . . .
H42 H 0.362587 0.041102 1.286370 0.048 Uiso 1 1 calc R U . . .
C27 C 0.4477(7) 0.4834(5) -0.2545(4) 0.0364(15) Uani 1 1 d . . . . .
H27 H 0.400833 0.532589 -0.283927 0.044 Uiso 1 1 calc R U . . .
C49 C 0.2749(6) 0.1178(5) 0.8678(4) 0.0341(14) Uani 1 1 d . . . . .
C51 C 0.4209(7) 0.1272(5) 0.7221(4) 0.0389(16) Uani 1 1 d . . . . .
H51 H 0.500676 0.141616 0.685212 0.047 Uiso 1 1 calc R U . . .
C31 C 0.7387(7) 0.1804(6) -0.2608(5) 0.0422(17) Uani 1 1 d . . . . .
H31 H 0.795768 0.129694 -0.293038 0.051 Uiso 1 1 calc R U . . .
C50 C 0.3911(7) 0.1386(5) 0.8117(5) 0.0393(16) Uani 1 1 d . . . . .
H50 H 0.450309 0.160591 0.834835 0.047 Uiso 1 1 calc R U . . .
C43 C 0.3532(7) 0.0688(5) 1.1622(5) 0.0399(16) Uani 1 1 d . . . . .
H43 H 0.426368 0.023427 1.137712 0.048 Uiso 1 1 calc R U . . .
C9 C -0.0399(7) 0.3854(5) 1.0748(4) 0.0347(15) Uani 1 1 d . . . . .
H9 H 0.019771 0.424464 1.038645 0.042 Uiso 1 1 calc R U . . .
C53 C 0.2224(6) 0.0723(5) 0.7397(4) 0.0341(14) Uani 1 1 d . . . . .
C58 C 0.1883(6) 0.0841(4) 0.8312(4) 0.0311(14) Uani 1 1 d . . . . .
C16 C -0.2305(6) 0.1952(5) 1.0583(4) 0.0358(15) Uani 1 1 d . . . . .
H16 H -0.204661 0.186603 0.997057 0.043 Uiso 1 1 calc R U . . .
C45 C 0.1781(7) 0.1892(5) 1.1483(5) 0.0403(16) Uani 1 1 d . . . . .
H45 H 0.127315 0.228222 1.114627 0.048 Uiso 1 1 calc R U . . .
C57 C 0.0725(6) 0.0546(5) 0.8836(5) 0.0380(15) Uani 1 1 d . . . . .
H57 H 0.047960 0.061345 0.945087 0.046 Uiso 1 1 calc R U . . .
C13 C -0.3064(7) 0.2144(6) 1.2388(4) 0.0411(17) Uani 1 1 d . . . . .
H13 H -0.331703 0.218885 1.300587 0.049 Uiso 1 1 calc R U . . .
C46 C 0.1466(7) 0.1958(5) 1.2384(5) 0.0433(17) Uani 1 1 d . . . . .
H46 H 0.075015 0.241301 1.265140 0.052 Uiso 1 1 calc R U . . .
C14 C -0.3561(7) 0.1526(5) 1.2036(5) 0.0426(17) Uani 1 1 d . . . . .
H14 H -0.418138 0.116077 1.240760 0.051 Uiso 1 1 calc R U . . .
C56 C -0.0039(7) 0.0169(6) 0.8481(5) 0.0465(18) Uani 1 1 d . . . . .
H56 H -0.080383 -0.003374 0.884960 0.056 Uiso 1 1 calc R U . . .
C54 C 0.1378(7) 0.0353(5) 0.7044(5) 0.0426(17) Uani 1 1 d . . . . .
H54 H 0.158678 0.030296 0.642798 0.051 Uiso 1 1 calc R U . . .
C15 C -0.3177(7) 0.1419(5) 1.1137(5) 0.0397(16) Uani 1 1 d . . . . .
H15 H -0.352266 0.097030 1.090358 0.048 Uiso 1 1 calc R U . . .
C55 C 0.0294(7) 0.0075(6) 0.7558(5) 0.0490(19) Uani 1 1 d . . . . .
H55 H -0.025053 -0.018447 0.731056 0.059 Uiso 1 1 calc R U . . .

loop_
_atom_site_aniso_label
_atom_site_aniso_U_11
_atom_site_aniso_U_22
_atom_site_aniso_U_33
_atom_site_aniso_U_23
_atom_site_aniso_U_13
_atom_site_aniso_U_12
Cd1 0.0270(3) 0.0364(3) 0.0113(3) -0.00226(18) -0.00166(18) -0.01260(19)
S1 0.0229(7) 0.0339(8) 0.0129(7) -0.0036(6) 0.0002(5) -0.0110(6)
O1 0.027(2) 0.039(2) 0.022(2) -0.0037(18) -0.0036(17) -0.0111(18)
O7 0.030(2) 0.032(2) 0.033(3) -0.0069(19) -0.0060(19) -0.0067(17)
O4 0.026(2) 0.046(3) 0.035(3) 0.000(2) -0.0075(19) -0.0184(19)
O6 0.029(2) 0.033(2) 0.023(2) -0.0121(18) 0.0011(17) -0.0096(17)
O5 0.048(3) 0.043(2) 0.014(2) -0.0014(18) -0.0008(19) -0.019(2)
O2 0.038(3) 0.040(3) 0.046(3) -0.005(2) -0.010(2) -0.018(2)
O3 0.037(3) 0.038(2) 0.051(3) -0.011(2) -0.010(2) -0.012(2)
N2 0.025(2) 0.036(3) 0.011(2) -0.005(2) 0.0022(19) -0.012(2)
N1 0.026(2) 0.028(2) 0.012(2) -0.0040(19) -0.0020(19) -0.0070(19)
C40 0.029(3) 0.029(3) 0.015(3) -0.007(2) -0.002(2) -0.009(2)
C23 0.031(3) 0.040(3) 0.007(3) -0.002(2) 0.001(2) -0.011(3)
N3 0.048(3) 0.041(3) 0.029(3) -0.005(2) -0.014(3) -0.012(3)
C41 0.029(3) 0.032(3) 0.012(3) -0.005(2) 0.004(2) -0.011(2)
C39 0.029(3) 0.035(3) 0.017(3) -0.004(2) 0.000(2) -0.010(2)
C36 0.028(3) 0.038(3) 0.010(3) -0.006(2) 0.000(2) -0.010(2)
C35 0.025(3) 0.043(4) 0.012(3) -0.008(2) 0.004(2) -0.015(3)
C25 0.040(3) 0.036(3) 0.013(3) 0.001(2) -0.004(2) -0.019(3)
C37 0.034(3) 0.038(3) 0.017(3) -0.008(3) 0.001(2) -0.012(3)
C20 0.029(3) 0.038(3) 0.010(3) -0.001(2) 0.001(2) -0.015(2)
C3 0.040(3) 0.033(3) 0.008(3) 0.002(2) -0.005(2) -0.011(3)
C24 0.032(3) 0.033(3) 0.011(3) 0.001(2) -0.003(2) -0.009(2)
C7 0.036(3) 0.038(3) 0.015(3) 0.001(2) -0.005(2) -0.004(3)
C21 0.037(3) 0.036(3) 0.013(3) -0.002(2) 0.001(2) -0.007(3)
C6 0.046(4) 0.036(3) 0.016(3) -0.001(2) -0.010(3) -0.010(3)
C22 0.030(3) 0.038(3) 0.023(3) -0.003(3) -0.001(2) -0.015(3)
C19 0.028(3) 0.043(4) 0.023(3) -0.001(3) -0.003(3) -0.006(3)
C17 0.039(3) 0.036(3) 0.013(3) 0.000(2) -0.007(3) -0.003(3)
C47 0.039(4) 0.041(4) 0.028(4) -0.004(3) -0.015(3) -0.004(3)
C5 0.036(3) 0.032(3) 0.020(3) -0.003(2) -0.003(3) -0.014(3)
C8 0.035(3) 0.028(3) 0.013(3) -0.001(2) -0.004(2) -0.001(2)
C18 0.029(3) 0.046(4) 0.018(3) -0.003(3) -0.003(2) -0.008(3)
C29 0.029(3) 0.051(4) 0.015(3) -0.010(3) 0.003(2) -0.021(3)
C4 0.031(3) 0.039(3) 0.018(3) -0.001(3) 0.001(2) -0.011(3)
C28 0.044(4) 0.063(4) 0.009(3) -0.004(3) -0.003(3) -0.023(3)
C34 0.028(3) 0.041(3) 0.016(3) -0.004(2) 0.000(2) -0.017(3)
C30 0.037(4) 0.065(5) 0.013(3) -0.012(3) 0.004(3) -0.019(3)
C1 0.033(3) 0.044(4) 0.014(3) -0.003(3) 0.001(2) -0.014(3)
C10 0.049(4) 0.040(4) 0.020(3) -0.007(3) -0.011(3) -0.004(3)
C26 0.040(4) 0.042(4) 0.017(3) -0.005(3) -0.004(3) -0.011(3)
C48 0.035(3) 0.038(3) 0.032(4) -0.002(3) -0.005(3) -0.009(3)
C44 0.037(4) 0.040(4) 0.040(4) -0.003(3) -0.016(3) -0.012(3)
C11 0.046(4) 0.053(4) 0.009(3) -0.006(3) -0.006(3) 0.001(3)
C2 0.032(3) 0.040(3) 0.018(3) 0.000(3) -0.006(2) -0.012(3)
C38 0.038(3) 0.029(3) 0.034(4) -0.005(3) -0.007(3) -0.007(3)
C12 0.035(3) 0.045(4) 0.017(3) 0.001(3) -0.002(3) 0.000(3)
C32 0.042(4) 0.047(4) 0.036(4) -0.013(3) -0.011(3) -0.001(3)
C33 0.039(4) 0.047(4) 0.017(3) -0.008(3) -0.002(3) -0.011(3)
C52 0.050(4) 0.037(4) 0.028(4) 0.000(3) -0.009(3) -0.011(3)
C42 0.054(4) 0.042(4) 0.032(4) -0.004(3) -0.018(3) -0.014(3)
C27 0.046(4) 0.048(4) 0.019(3) 0.003(3) -0.011(3) -0.017(3)
C49 0.039(3) 0.032(3) 0.031(4) 0.003(3) -0.009(3) -0.007(3)
C51 0.046(4) 0.041(4) 0.030(4) 0.000(3) -0.005(3) -0.018(3)
C31 0.039(4) 0.057(4) 0.027(4) -0.021(3) 0.003(3) -0.005(3)
C50 0.037(4) 0.037(4) 0.044(4) -0.003(3) -0.009(3) -0.009(3)
C43 0.040(4) 0.046(4) 0.038(4) -0.005(3) -0.016(3) -0.007(3)
C9 0.050(4) 0.033(3) 0.020(3) -0.004(3) -0.007(3) -0.006(3)
C53 0.037(3) 0.033(3) 0.030(4) -0.005(3) -0.005(3) -0.004(3)
C58 0.032(3) 0.030(3) 0.031(4) 0.000(3) -0.009(3) -0.006(2)
C16 0.041(4) 0.047(4) 0.018(3) -0.005(3) -0.004(3) -0.007(3)
C45 0.049(4) 0.046(4) 0.031(4) -0.011(3) -0.021(3) 0.003(3)
C57 0.038(4) 0.046(4) 0.028(4) 0.001(3) -0.008(3) -0.005(3)
C13 0.041(4) 0.059(4) 0.017(3) 0.006(3) -0.002(3) -0.007(3)
C46 0.044(4) 0.053(4) 0.038(4) -0.010(3) -0.014(3) -0.010(3)
C14 0.042(4) 0.045(4) 0.030(4) 0.012(3) 0.000(3) -0.008(3)
C56 0.039(4) 0.053(4) 0.048(5) -0.004(4) -0.009(3) -0.011(3)
C54 0.053(4) 0.040(4) 0.041(4) -0.007(3) -0.020(4) -0.008(3)
C15 0.040(4) 0.039(4) 0.040(4) 0.000(3) -0.011(3) -0.007(3)
C55 0.047(4) 0.060(5) 0.050(5) -0.008(4) -0.023(4) -0.014(4)

loop_
_atom_type_symbol
_atom_type_description
_atom_type_scat_dispersion_real
_atom_type_scat_dispersion_imag
_atom_type_scat_source
C C 0.0033 0.0016 'International Tables Vol C Tables 4.2.6.8 and 6.1.1.4'
H H 0.0000 0.0000 'International Tables Vol C Tables 4.2.6.8 and 6.1.1.4'
Cd Cd -0.8075 1.2024 'International Tables Vol C Tables 4.2.6.8 and 6.1.1.4'
N N 0.0061 0.0033 'International Tables Vol C Tables 4.2.6.8 and 6.1.1.4'
O O 0.0106 0.0060 'International Tables Vol C Tables 4.2.6.8 and 6.1.1.4'
S S 0.1246 0.1234 'International Tables Vol C Tables 4.2.6.8 and 6.1.1.4'

loop_
_geom_angle_atom_site_label_1
_geom_angle_atom_site_label_2
_geom_angle_atom_site_label_3
_geom_angle
_geom_angle_site_symmetry_1
_geom_angle_site_symmetry_3
_geom_angle_publ_flag
N1 Cd1 N2 179.60(15) . . ?
N1 Cd1 O1 88.75(16) . . ?
N2 Cd1 O1 91.64(16) . . ?
N1 Cd1 O6 87.32(16) . 2_666 ?
N2 Cd1 O6 92.71(16) . 2_666 ?
O1 Cd1 O6 90.04(15) . 2_666 ?
N1 Cd1 O4 84.63(16) . 1_455 ?
N2 Cd1 O4 94.98(17) . 1_455 ?
O1 Cd1 O4 173.25(15) . 1_455 ?
O6 Cd1 O4 90.97(15) 2_666 1_455 ?
N1 Cd1 O7 85.29(16) . . ?
N2 Cd1 O7 94.66(16) . . ?
O1 Cd1 O7 93.44(15) . . ?
O6 Cd1 O7 171.76(14) 2_666 . ?
O4 Cd1 O7 84.71(15) 1_455 . ?
O5 S1 O4 113.9(3) . . ?
O5 S1 O6 113.3(3) . . ?
O4 S1 O6 112.3(3) . . ?
O5 S1 C40 106.6(3) . . ?
O4 S1 C40 105.4(3) . . ?
O6 S1 C40 104.5(2) . . ?
C35 O1 Cd1 122.8(4) . . ?
Cd1 O7 H7 109.5 . . ?
S1 O4 Cd1 152.4(3) . 1_655 ?
S1 O6 Cd1 131.8(2) . 2_666 ?
C37 O3 H3 109.5 . . ?
C18 N2 C22 116.9(5) . . ?
C18 N2 Cd1 122.3(4) . . ?
C22 N2 Cd1 120.3(4) . . ?
C1 N1 C5 117.0(5) . . ?
C1 N1 Cd1 120.2(4) . . ?
C5 N1 Cd1 121.6(4) . . ?
C39 C40 C41 119.8(5) . . ?
C39 C40 S1 120.2(5) . . ?
C41 C40 S1 120.0(4) . . ?
C20 C23 C24 118.5(5) . . ?
C20 C23 C24 114.4(5) . 2_665 ?
C24 C23 C24 89.4(4) . 2_665 ?
C20 C23 H23 111.0 . . ?
C24 C23 H23 111.0 . . ?
C24 C23 H23 111.0 2_665 . ?
C42 N3 C46 117.9(6) . . ?
C42 N3 H3A 121.0 . . ?
C46 N3 H3A 121.0 . . ?
C40 C41 C36 120.8(6) . . ?
C40 C41 H41 119.6 . . ?
C36 C41 H41 119.6 . . ?
C38 C39 C40 120.7(6) . . ?
C38 C39 H39 119.7 . . ?
C40 C39 H39 119.7 . . ?
C37 C36 C41 118.6(6) . . ?
C37 C36 C35 121.6(5) . . ?
C41 C36 C35 119.8(5) . . ?
O1 C35 O2 125.9(6) . . ?
O1 C35 C36 118.9(5) . . ?
O2 C35 C36 115.1(6) . . ?
C26 C25 C34 119.1(5) . . ?
C26 C25 C24 121.3(5) . . ?
C34 C25 C24 118.4(5) . . ?
C26 C25 H25 93.7 . . ?
C34 C25 H25 93.7 . . ?
C24 C25 H25 93.7 . . ?
O3 C37 C36 122.1(6) . . ?
O3 C37 C38 117.2(6) . . ?
C36 C37 C38 120.6(6) . . ?
C19 C20 C21 115.8(5) . . ?
C19 C20 C23 118.6(6) . . ?
C21 C20 C23 125.1(5) . . ?
C2 C3 C4 116.7(5) . . ?
C2 C3 C6 119.4(6) . . ?
C4 C3 C6 123.9(5) . . ?
C25 C24 C23 120.1(5) . . ?
C25 C24 C23 113.1(5) . 2_665 ?
C23 C24 C23 90.6(4) . 2_665 ?
C25 C24 H24 110.5 . . ?
C23 C24 H24 110.5 . . ?
C23 C24 H24 110.5 2_665 . ?
C6 C7 C8 126.3(6) . . ?
C6 C7 H7A 116.9 . . ?
C8 C7 H7A 116.9 . . ?
C22 C21 C20 120.4(5) . . ?
C22 C21 H21 119.8 . . ?
C20 C21 H21 119.8 . . ?
C7 C6 C3 126.0(6) . . ?
C7 C6 H6 117.0 . . ?
C3 C6 H6 117.0 . . ?
N2 C22 C21 123.4(6) . . ?
N2 C22 H22 118.3 . . ?
C21 C22 H22 118.3 . . ?
C20 C19 C18 120.4(6) . . ?
C20 C19 H19 119.8 . . ?
C18 C19 H19 119.8 . . ?
C16 C17 C12 118.7(6) . . ?
C16 C17 C8 122.9(5) . . ?
C12 C17 C8 118.4(6) . . ?
C48 C47 C44 124.9(6) . . ?
C48 C47 H47 117.6 . . ?
C44 C47 H47 117.6 . . ?
N1 C5 C4 123.5(6) . . ?
N1 C5 H5 118.2 . . ?
C4 C5 H5 118.2 . . ?
C9 C8 C17 118.9(5) . . ?
C9 C8 C7 121.8(6) . . ?
C17 C8 C7 119.3(5) . . ?
N2 C18 C19 123.0(6) . . ?
N2 C18 H18 118.5 . . ?
C19 C18 H18 118.5 . . ?
C28 C29 C30 121.9(6) . . ?
C28 C29 C34 119.9(6) . . ?
C30 C29 C34 118.3(6) . . ?
C5 C4 C3 119.5(5) . . ?
C5 C4 H4 120.3 . . ?
C3 C4 H4 120.3 . . ?
C27 C28 C29 120.6(6) . . ?
C27 C28 H28 119.7 . . ?
C29 C28 H28 119.7 . . ?
C33 C34 C29 118.5(6) . . ?
C33 C34 C25 122.9(5) . . ?
C29 C34 C25 118.6(6) . . ?
C31 C30 C29 122.0(6) . . ?
C31 C30 H30 119.0 . . ?
C29 C30 H30 119.0 . . ?
N1 C1 C2 123.5(5) . . ?
N1 C1 H1 118.2 . . ?
C2 C1 H1 118.2 . . ?
C11 C10 C9 120.1(6) . . ?
C11 C10 H10 120.0 . . ?
C9 C10 H10 120.0 . . ?
C25 C26 C27 120.9(6) . . ?
C25 C26 H26 119.6 . . ?
C27 C26 H26 119.6 . . ?
C47 C48 C49 127.2(6) . . ?
C47 C48 H48 116.4 . . ?
C49 C48 H48 116.4 . . ?
C45 C44 C43 117.0(7) . . ?
C45 C44 C47 122.5(6) . . ?
C43 C44 C47 120.4(6) . . ?
C10 C11 C12 120.6(6) . . ?
C10 C11 H11 119.7 . . ?
C12 C11 H11 119.7 . . ?
C1 C2 C3 119.6(6) . . ?
C1 C2 H2 120.2 . . ?
C3 C2 H2 120.2 . . ?
C39 C38 C37 119.5(6) . . ?
C39 C38 H38 120.2 . . ?
C37 C38 H38 120.2 . . ?
C11 C12 C17 120.4(6) . . ?
C11 C12 C13 121.5(6) . . ?
C17 C12 C13 118.1(6) . . ?
C33 C32 C31 120.9(7) . . ?
C33 C32 H32 119.6 . . ?
C31 C32 H32 119.6 . . ?
C32 C33 C34 121.2(6) . . ?
C32 C33 H33 119.4 . . ?
C34 C33 H33 119.4 . . ?
C51 C52 C53 120.1(7) . . ?
C51 C52 H52 120.0 . . ?
C53 C52 H52 120.0 . . ?
N3 C42 C43 123.4(7) . . ?
N3 C42 H42 118.3 . . ?
C43 C42 H42 118.3 . . ?
C28 C27 C26 120.4(6) . . ?
C28 C27 H27 119.8 . . ?
C26 C27 H27 119.8 . . ?
C50 C49 C58 118.5(6) . . ?
C50 C49 C48 120.5(6) . . ?
C58 C49 C48 121.0(6) . . ?
C52 C51 C50 122.1(7) . . ?
C52 C51 H51 118.9 . . ?
C50 C51 H51 118.9 . . ?
C30 C31 C32 119.0(6) . . ?
C30 C31 H31 120.5 . . ?
C32 C31 H31 120.5 . . ?
C51 C50 C49 120.5(7) . . ?
C51 C50 H50 119.8 . . ?
C49 C50 H50 119.8 . . ?
C42 C43 C44 119.5(7) . . ?
C42 C43 H43 120.2 . . ?
C44 C43 H43 120.2 . . ?
C8 C9 C10 121.7(6) . . ?
C8 C9 H9 119.2 . . ?
C10 C9 H9 119.2 . . ?
C52 C53 C54 121.5(6) . . ?
C52 C53 C58 119.3(6) . . ?
C54 C53 C58 119.2(6) . . ?
C57 C58 C53 117.7(6) . . ?
C57 C58 C49 122.6(6) . . ?
C53 C58 C49 119.6(6) . . ?
C15 C16 C17 120.5(6) . . ?
C15 C16 H16 119.8 . . ?
C17 C16 H16 119.8 . . ?
C44 C45 C46 119.4(7) . . ?
C44 C45 H45 120.3 . . ?
C46 C45 H45 120.3 . . ?
C56 C57 C58 121.5(7) . . ?
C56 C57 H57 119.3 . . ?
C58 C57 H57 119.3 . . ?
C14 C13 C12 121.0(6) . . ?
C14 C13 H13 119.5 . . ?
C12 C13 H13 119.5 . . ?
N3 C46 C45 122.7(7) . . ?
N3 C46 H46 118.7 . . ?
C45 C46 H46 118.7 . . ?
C13 C14 C15 120.8(7) . . ?
C13 C14 H14 119.6 . . ?
C15 C14 H14 119.6 . . ?
C57 C56 C55 120.5(7) . . ?
C57 C56 H56 119.7 . . ?
C55 C56 H56 119.7 . . ?
C55 C54 C53 121.5(7) . . ?
C55 C54 H54 119.2 . . ?
C53 C54 H54 119.2 . . ?
C16 C15 C14 120.8(7) . . ?
C16 C15 H15 119.6 . . ?
C14 C15 H15 119.6 . . ?
C54 C55 C56 119.5(7) . . ?
C54 C55 H55 120.3 . . ?
C56 C55 H55 120.3 . . ?

loop_
_geom_bond_atom_site_label_1
_geom_bond_atom_site_label_2
_geom_bond_distance
_geom_bond_site_symmetry_2
_geom_bond_publ_flag
Cd1 N1 2.294(5) . ?
Cd1 N2 2.309(5) . ?
Cd1 O1 2.319(4) . ?
Cd1 O6 2.333(4) 2_666 ?
Cd1 O4 2.333(4) 1_455 ?
Cd1 O7 2.354(4) . ?
S1 O5 1.440(4) . ?
S1 O4 1.453(5) . ?
S1 O6 1.471(4) . ?
S1 C40 1.779(6) . ?
O1 C35 1.252(8) . ?
O7 H7 0.8400 . ?
O2 C35 1.279(7) . ?
O3 C37 1.361(7) . ?
O3 H3 0.8400 . ?
N2 C18 1.334(8) . ?
N2 C22 1.337(8) . ?
N1 C1 1.329(8) . ?
N1 C5 1.347(7) . ?
C40 C39 1.387(9) . ?
C40 C41 1.388(8) . ?
C23 C20 1.520(8) . ?
C23 C24 1.556(8) . ?
C23 C24 1.606(8) 2_665 ?
C23 H23 1.0000 . ?
N3 C42 1.323(9) . ?
N3 C46 1.338(9) . ?
N3 H3A 0.8800 . ?
C41 C36 1.408(8) . ?
C41 H41 0.9500 . ?
C39 C38 1.385(9) . ?
C39 H39 0.9500 . ?
C36 C37 1.392(9) . ?
C36 C35 1.515(8) . ?
C25 C26 1.377(9) . ?
C25 C34 1.437(8) . ?
C25 C24 1.511(8) . ?
C25 H25 1.0000 . ?
C37 C38 1.405(9) . ?
C20 C19 1.391(8) . ?
C20 C21 1.391(9) . ?
C3 C2 1.391(8) . ?
C3 C4 1.407(9) . ?
C3 C6 1.458(8) . ?
C24 H24 1.0000 . ?
C7 C6 1.340(9) . ?
C7 C8 1.455(8) . ?
C7 H7A 0.9500 . ?
C21 C22 1.384(8) . ?
C21 H21 0.9500 . ?
C6 H6 0.9500 . ?
C22 H22 0.9500 . ?
C19 C18 1.393(9) . ?
C19 H19 0.9500 . ?
C17 C16 1.424(9) . ?
C17 C12 1.427(8) . ?
C17 C8 1.446(9) . ?
C47 C48 1.327(9) . ?
C47 C44 1.466(10) . ?
C47 H47 0.9500 . ?
C5 C4 1.363(8) . ?
C5 H5 0.9500 . ?
C8 C9 1.381(9) . ?
C18 H18 0.9500 . ?
C29 C28 1.404(10) . ?
C29 C30 1.421(9) . ?
C29 C34 1.422(8) . ?
C4 H4 0.9500 . ?
C28 C27 1.359(10) . ?
C28 H28 0.9500 . ?
C34 C33 1.417(9) . ?
C30 C31 1.369(10) . ?
C30 H30 0.9500 . ?
C1 C2 1.378(8) . ?
C1 H1 0.9500 . ?
C10 C11 1.372(10) . ?
C10 C9 1.412(9) . ?
C10 H10 0.9500 . ?
C26 C27 1.413(9) . ?
C26 H26 0.9500 . ?
C48 C49 1.479(9) . ?
C48 H48 0.9500 . ?
C44 C45 1.386(10) . ?
C44 C43 1.402(10) . ?
C11 C12 1.402(10) . ?
C11 H11 0.9500 . ?
C2 H2 0.9500 . ?
C38 H38 0.9500 . ?
C12 C13 1.432(10) . ?
C32 C33 1.366(9) . ?
C32 C31 1.405(10) . ?
C32 H32 0.9500 . ?
C33 H33 0.9500 . ?
C52 C51 1.345(10) . ?
C52 C53 1.412(9) . ?
C52 H52 0.9500 . ?
C42 C43 1.369(10) . ?
C42 H42 0.9500 . ?
C27 H27 0.9500 . ?
C49 C50 1.394(9) . ?
C49 C58 1.427(9) . ?
C51 C50 1.392(10) . ?
C51 H51 0.9500 . ?
C31 H31 0.9500 . ?
C50 H50 0.9500 . ?
C43 H43 0.9500 . ?
C9 H9 0.9500 . ?
C53 C54 1.418(10) . ?
C53 C58 1.420(9) . ?
C58 C57 1.414(9) . ?
C16 C15 1.370(10) . ?
C16 H16 0.9500 . ?
C45 C46 1.386(10) . ?
C45 H45 0.9500 . ?
C57 C56 1.350(10) . ?
C57 H57 0.9500 . ?
C13 C14 1.353(11) . ?
C13 H13 0.9500 . ?
C46 H46 0.9500 . ?
C14 C15 1.390(10) . ?
C14 H14 0.9500 . ?
C56 C55 1.426(11) . ?
C56 H56 0.9500 . ?
C54 C55 1.337(11) . ?
C54 H54 0.9500 . ?
C15 H15 0.9500 . ?
C55 H55 0.9500 . ?

loop_
_geom_torsion_atom_site_label_1
_geom_torsion_atom_site_label_2
_geom_torsion_atom_site_label_3
_geom_torsion_atom_site_label_4
_geom_torsion
_geom_torsion_site_symmetry_1
_geom_torsion_site_symmetry_2
_geom_torsion_site_symmetry_3
_geom_torsion_site_symmetry_4
_geom_torsion_publ_flag
O5 S1 O4 Cd1 2.9(7) . . . 1_655 ?
O6 S1 O4 Cd1 -127.5(6) . . . 1_655 ?
C40 S1 O4 Cd1 119.3(6) . . . 1_655 ?
O5 S1 O6 Cd1 -57.4(4) . . . 2_666 ?
O4 S1 O6 Cd1 73.3(4) . . . 2_666 ?
C40 S1 O6 Cd1 -173.0(3) . . . 2_666 ?
O5 S1 C40 C39 108.9(5) . . . . ?
O4 S1 C40 C39 -12.4(5) . . . . ?
O6 S1 C40 C39 -130.9(5) . . . . ?
O5 S1 C40 C41 -71.0(5) . . . . ?
O4 S1 C40 C41 167.7(5) . . . . ?
O6 S1 C40 C41 49.1(5) . . . . ?
C39 C40 C41 C36 -1.4(8) . . . . ?
S1 C40 C41 C36 178.5(4) . . . . ?
C41 C40 C39 C38 0.6(9) . . . . ?
S1 C40 C39 C38 -179.4(5) . . . . ?
C40 C41 C36 C37 1.8(8) . . . . ?
C40 C41 C36 C35 -177.3(5) . . . . ?
Cd1 O1 C35 O2 13.7(8) . . . . ?
Cd1 O1 C35 C36 -169.0(3) . . . . ?
C37 C36 C35 O1 -179.6(5) . . . . ?
C41 C36 C35 O1 -0.6(8) . . . . ?
C37 C36 C35 O2 -2.0(8) . . . . ?
C41 C36 C35 O2 177.1(5) . . . . ?
C41 C36 C37 O3 178.0(5) . . . . ?
C35 C36 C37 O3 -3.0(9) . . . . ?
C41 C36 C37 C38 -1.4(9) . . . . ?
C35 C36 C37 C38 177.6(5) . . . . ?
C24 C23 C20 C19 -173.9(6) . . . . ?
C24 C23 C20 C19 82.7(7) 2_665 . . . ?
C24 C23 C20 C21 14.2(9) . . . . ?
C24 C23 C20 C21 -89.3(7) 2_665 . . . ?
C26 C25 C24 C23 33.5(9) . . . . ?
C34 C25 C24 C23 -159.3(5) . . . . ?
C26 C25 C24 C23 -71.6(7) . . . 2_665 ?
C34 C25 C24 C23 95.7(6) . . . 2_665 ?
C20 C23 C24 C25 125.0(6) . . . . ?
C24 C23 C24 C25 -117.3(6) 2_665 . . . ?
C20 C23 C24 C23 -117.6(6) . . . 2_665 ?
C24 C23 C24 C23 -0.003(1) 2_665 . . 2_665 ?
C19 C20 C21 C22 -4.8(9) . . . . ?
C23 C20 C21 C22 167.4(6) . . . . ?
C8 C7 C6 C3 -178.4(6) . . . . ?
C2 C3 C6 C7 178.8(6) . . . . ?
C4 C3 C6 C7 -1.2(10) . . . . ?
C18 N2 C22 C21 2.7(9) . . . . ?
Cd1 N2 C22 C21 -169.4(5) . . . . ?
C20 C21 C22 N2 1.3(10) . . . . ?
C21 C20 C19 C18 4.4(9) . . . . ?
C23 C20 C19 C18 -168.3(6) . . . . ?
C1 N1 C5 C4 2.1(9) . . . . ?
Cd1 N1 C5 C4 -165.6(5) . . . . ?
C16 C17 C8 C9 -178.9(6) . . . . ?
C12 C17 C8 C9 0.1(9) . . . . ?
C16 C17 C8 C7 1.8(9) . . . . ?
C12 C17 C8 C7 -179.1(5) . . . . ?
C6 C7 C8 C9 26.4(10) . . . . ?
C6 C7 C8 C17 -154.4(6) . . . . ?
C22 N2 C18 C19 -3.2(9) . . . . ?
Cd1 N2 C18 C19 168.8(5) . . . . ?
C20 C19 C18 N2 -0.4(10) . . . . ?
N1 C5 C4 C3 -0.3(9) . . . . ?
C2 C3 C4 C5 -2.0(9) . . . . ?
C6 C3 C4 C5 178.0(6) . . . . ?
C30 C29 C28 C27 176.1(6) . . . . ?
C34 C29 C28 C27 -4.6(9) . . . . ?
C28 C29 C34 C33 178.8(6) . . . . ?
C30 C29 C34 C33 -1.9(8) . . . . ?
C28 C29 C34 C25 -2.0(8) . . . . ?
C30 C29 C34 C25 177.3(5) . . . . ?
C26 C25 C34 C33 -173.2(6) . . . . ?
C24 C25 C34 C33 19.2(9) . . . . ?
C26 C25 C34 C29 7.6(9) . . . . ?
C24 C25 C34 C29 -159.9(5) . . . . ?
C28 C29 C30 C31 -179.9(6) . . . . ?
C34 C29 C30 C31 0.8(9) . . . . ?
C5 N1 C1 C2 -1.6(9) . . . . ?
Cd1 N1 C1 C2 166.3(5) . . . . ?
C34 C25 C26 C27 -6.9(9) . . . . ?
C24 C25 C26 C27 160.3(6) . . . . ?
C44 C47 C48 C49 -179.1(6) . . . . ?
C48 C47 C44 C45 -25.0(11) . . . . ?
C48 C47 C44 C43 152.2(7) . . . . ?
C9 C10 C11 C12 -0.5(10) . . . . ?
N1 C1 C2 C3 -0.8(10) . . . . ?
C4 C3 C2 C1 2.6(9) . . . . ?
C6 C3 C2 C1 -177.4(6) . . . . ?
C40 C39 C38 C37 -0.2(9) . . . . ?
O3 C37 C38 C39 -178.8(5) . . . . ?
C36 C37 C38 C39 0.6(9) . . . . ?
C10 C11 C12 C17 1.0(10) . . . . ?
C10 C11 C12 C13 180.0(6) . . . . ?
C16 C17 C12 C11 178.3(6) . . . . ?
C8 C17 C12 C11 -0.8(9) . . . . ?
C16 C17 C12 C13 -0.7(9) . . . . ?
C8 C17 C12 C13 -179.8(6) . . . . ?
C31 C32 C33 C34 1.6(11) . . . . ?
C29 C34 C33 C32 0.7(9) . . . . ?
C25 C34 C33 C32 -178.5(6) . . . . ?
C46 N3 C42 C43 -1.2(10) . . . . ?
C29 C28 C27 C26 5.5(10) . . . . ?
C25 C26 C27 C28 0.3(10) . . . . ?
C47 C48 C49 C50 -36.6(10) . . . . ?
C47 C48 C49 C58 143.2(7) . . . . ?
C53 C52 C51 C50 -1.6(10) . . . . ?
C29 C30 C31 C32 1.6(10) . . . . ?
C33 C32 C31 C30 -2.8(11) . . . . ?
C52 C51 C50 C49 0.2(10) . . . . ?
C58 C49 C50 C51 0.5(10) . . . . ?
C48 C49 C50 C51 -179.7(6) . . . . ?
N3 C42 C43 C44 0.6(11) . . . . ?
C45 C44 C43 C42 -0.6(10) . . . . ?
C47 C44 C43 C42 -178.0(6) . . . . ?
C17 C8 C9 C10 0.3(9) . . . . ?
C7 C8 C9 C10 179.6(6) . . . . ?
C11 C10 C9 C8 -0.1(10) . . . . ?
C51 C52 C53 C54 -177.0(6) . . . . ?
C51 C52 C53 C58 2.3(10) . . . . ?
C52 C53 C58 C57 -176.9(6) . . . . ?
C54 C53 C58 C57 2.4(9) . . . . ?
C52 C53 C58 C49 -1.6(9) . . . . ?
C54 C53 C58 C49 177.7(6) . . . . ?
C50 C49 C58 C57 175.3(6) . . . . ?
C48 C49 C58 C57 -4.5(9) . . . . ?
C50 C49 C58 C53 0.2(9) . . . . ?
C48 C49 C58 C53 -179.6(6) . . . . ?
C12 C17 C16 C15 1.6(10) . . . . ?
C8 C17 C16 C15 -179.4(6) . . . . ?
C43 C44 C45 C46 1.2(10) . . . . ?
C47 C44 C45 C46 178.5(7) . . . . ?
C53 C58 C57 C56 -0.4(10) . . . . ?
C49 C58 C57 C56 -175.6(6) . . . . ?
C11 C12 C13 C14 179.8(7) . . . . ?
C17 C12 C13 C14 -1.2(10) . . . . ?
C42 N3 C46 C45 1.8(10) . . . . ?
C44 C45 C46 N3 -1.9(11) . . . . ?
C12 C13 C14 C15 2.3(11) . . . . ?
C58 C57 C56 C55 -1.1(11) . . . . ?
C52 C53 C54 C55 176.4(7) . . . . ?
C58 C53 C54 C55 -2.9(10) . . . . ?
C17 C16 C15 C14 -0.6(10) . . . . ?
C13 C14 C15 C16 -1.4(11) . . . . ?
C53 C54 C55 C56 1.4(11) . . . . ?
C57 C56 C55 C54 0.6(12) . . . . ?
